data_1553725
loop_
_publ_author_name
'Li, Gang'
'Lv, Xulu'
'Guo, Kexiao'
'Wang, Ya'
'Yang, Suling'
'Yu, Liuyang'
'Yu, Yantang'
'Wang, Junjie'

_publ_section_title
;
 Ruthenium-catalyzed meta-selective C--H sulfonation of azoarenes with
 arylsulfonyl chlorides
;
_journal_issue 6
_journal_name_full 'Organic Chemistry Frontiers'
_journal_page_first 1145
_journal_paper_doi 10.1039/C7QO00004A
_journal_volume 4
_journal_year 2017
_chemical_formula_sum 'C18 H13 Cl N2 O2 S'
_chemical_formula_weight 356.81
_space_group_IT_number 15
_space_group_name_Hall '-C 2yc'
_space_group_name_H-M_alt 'C 1 2/c 1'
_symmetry_cell_setting monoclinic
_symmetry_space_group_name_H-M 'C 1 2/c 1'
_atom_sites_solution_hydrogens geom
_atom_sites_solution_primary direct
_atom_sites_solution_secondary difmap
_audit_creation_method SHELXL-97
_audit_update_record
;
2016-08-31 deposited with the CCDC.
2017-02-21 downloaded from the CCDC.
;
_cell_angle_alpha 90.00
_cell_angle_beta 98.63(3)
_cell_angle_gamma 90.00
_cell_formula_units_Z 8
_cell_length_a 34.644(7)
_cell_length_b 7.0976(14)
_cell_length_c 13.544(3)
_cell_measurement_reflns_used 3753
_cell_measurement_temperature 293(2)
_cell_measurement_theta_max 25.53
_cell_measurement_theta_min 2.93
_cell_volume 3292.6(12)
_computing_cell_refinement 'Bruker SAINT'
_computing_data_collection 'Bruker APEX2'
_computing_data_reduction 'Bruker SAINT'
_computing_molecular_graphics 'Bruker SHELXTL'
_computing_publication_material 'Bruker SHELXTL'
_computing_structure_refinement 'SHELXL-97 (Sheldrick, 2008)'
_computing_structure_solution 'SHELXS-97 (Sheldrick, 2008)'
_diffrn_ambient_temperature 293(2)
_diffrn_measured_fraction_theta_full 0.994
_diffrn_measured_fraction_theta_max 0.994
_diffrn_measurement_device_type 'Bruker APEX-II CCD'
_diffrn_measurement_method '\f and \w scans'
_diffrn_radiation_monochromator graphite
_diffrn_radiation_source 'fine-focus sealed tube'
_diffrn_radiation_type MoK\a
_diffrn_radiation_wavelength 0.71073
_diffrn_reflns_av_R_equivalents 0.0268
_diffrn_reflns_av_sigmaI/netI 0.0283
_diffrn_reflns_limit_h_max 46
_diffrn_reflns_limit_h_min -46
_diffrn_reflns_limit_k_max 9
_diffrn_reflns_limit_k_min -9
_diffrn_reflns_limit_l_max 17
_diffrn_reflns_limit_l_min -18
_diffrn_reflns_number 14452
_diffrn_reflns_theta_full 28.63
_diffrn_reflns_theta_max 28.63
_diffrn_reflns_theta_min 2.38
_diffrn_standards_decay_% 0
_diffrn_standards_interval_count 0
_diffrn_standards_interval_time 0
_diffrn_standards_number 0
_exptl_absorpt_coefficient_mu 0.372
_exptl_absorpt_correction_type none
_exptl_crystal_colour red
_exptl_crystal_density_diffrn 1.440
_exptl_crystal_density_method 'not measured'
_exptl_crystal_description block
_exptl_crystal_F_000 1472
_exptl_crystal_size_max 0.20
_exptl_crystal_size_mid 0.20
_exptl_crystal_size_min 0.20
_refine_diff_density_max 0.244
_refine_diff_density_min -0.247
_refine_diff_density_rms 0.048
_refine_ls_extinction_method none
_refine_ls_goodness_of_fit_ref 1.002
_refine_ls_hydrogen_treatment constr
_refine_ls_matrix_type full
_refine_ls_number_parameters 217
_refine_ls_number_reflns 4211
_refine_ls_number_restraints 0
_refine_ls_restrained_S_all 1.002
_refine_ls_R_factor_all 0.0632
_refine_ls_R_factor_gt 0.0409
_refine_ls_shift/su_max 0.000
_refine_ls_shift/su_mean 0.000
_refine_ls_structure_factor_coef Fsqd
_refine_ls_weighting_details 'calc w=1/[\s^2^(Fo^2^)+(0.1000P)^2^+0.0000P] where P=(Fo^2^+2Fc^2^)/3'
_refine_ls_weighting_scheme calc
_refine_ls_wR_factor_gt 0.1337
_refine_ls_wR_factor_ref 0.1539
_reflns_number_gt 2955
_reflns_number_total 4211
_reflns_threshold_expression I>2sigma(I)
_cod_data_source_file c7qo00004a2.cif
_cod_data_source_block 1
_cod_depositor_comments
;
The following automatic conversions were performed:

data item '_symmetry_cell_setting' value 'Monoclinic' was changed to
'monoclinic' in accordance with the
/home/saulius/struct/COD-crude-data/automatic-downloads/DataCite-retrospective/RSC/depositions/lib/dictionaries/cif_core.dic
dictionary named 'cif_core.dic' version 2.4.2 last updated on
2011-04-26.

Automatic conversion script
Id: cif_fix_values 6909 2019-04-08 15:41:33Z antanas 
;
_cod_original_cell_volume 3292.7(11)
_cod_original_sg_symbol_H-M 'C2/c  '
_cod_database_code 1553725

loop_
_symmetry_equiv_pos_as_xyz
'x, y, z'
'-x, y, -z+1/2'
'x+1/2, y+1/2, z'
'-x+1/2, y+1/2, -z+1/2'
'-x, -y, -z'
'x, -y, z-1/2'
'-x+1/2, -y+1/2, -z'
'x+1/2, -y+1/2, z-1/2'

loop_
_atom_site_label
_atom_site_type_symbol
_atom_site_fract_x
_atom_site_fract_y
_atom_site_fract_z
_atom_site_U_iso_or_equiv
_atom_site_adp_type
_atom_site_occupancy
_atom_site_symmetry_multiplicity
_atom_site_calc_flag
_atom_site_refinement_flags
S1 S 0.162029(13) 0.01022(7) 0.09280(3) 0.04781(17) Uani 1 1 d .
Cl1 Cl 0.229098(18) -0.55428(9) 0.42713(5) 0.0751(2) Uani 1 1 d .
N1 N 0.02165(4) -0.1732(2) 0.12057(12) 0.0514(4) Uani 1 1 d .
C9 C 0.04942(5) -0.0232(2) 0.13008(14) 0.0451(4) Uani 1 1 d .
N2 N -0.01247(4) -0.1203(2) 0.12602(12) 0.0504(4) Uani 1 1 d .
O1 O 0.15688(4) -0.0905(2) -0.00006(10) 0.0587(4) Uani 1 1 d .
C4 C 0.18224(5) -0.1467(2) 0.18756(13) 0.0442(4) Uani 1 1 d .
C8 C 0.08678(5) -0.0717(3) 0.11439(14) 0.0474(4) Uani 1 1 d .
H8A H 0.0926 -0.1953 0.0993 0.057 Uiso 1 1 calc R
C13 C -0.04066(5) -0.2690(3) 0.11642(13) 0.0473(4) Uani 1 1 d .
O2 O 0.18472(4) 0.18070(19) 0.10123(11) 0.0602(4) Uani 1 1 d .
C12 C 0.10723(6) 0.2508(3) 0.14592(15) 0.0537(5) Uani 1 1 d .
H12A H 0.1267 0.3421 0.1516 0.064 Uiso 1 1 calc R
C7 C 0.11532(5) 0.0666(3) 0.12155(13) 0.0451(4) Uani 1 1 d .
C1 C 0.21257(5) -0.3938(3) 0.33393(14) 0.0508(5) Uani 1 1 d .
C10 C 0.04107(6) 0.1616(3) 0.15425(15) 0.0534(5) Uani 1 1 d .
H10A H 0.0160 0.1936 0.1654 0.064 Uiso 1 1 calc R
C11 C 0.06981(6) 0.2968(3) 0.16170(16) 0.0574(5) Uani 1 1 d .
H11A H 0.0641 0.4202 0.1775 0.069 Uiso 1 1 calc R
C5 C 0.19327(6) -0.0823(3) 0.28432(15) 0.0541(5) Uani 1 1 d .
H5A H 0.1906 0.0444 0.2994 0.065 Uiso 1 1 calc R
C6 C 0.20826(6) -0.2069(3) 0.35781(15) 0.0565(5) Uani 1 1 d .
H6A H 0.2154 -0.1656 0.4231 0.068 Uiso 1 1 calc R
C18 C -0.07838(6) -0.2143(3) 0.12324(16) 0.0580(5) Uani 1 1 d .
H18A H -0.0840 -0.0885 0.1342 0.070 Uiso 1 1 calc R
C14 C -0.03220(6) -0.4560(3) 0.10008(16) 0.0565(5) Uani 1 1 d .
H14A H -0.0067 -0.4924 0.0956 0.068 Uiso 1 1 calc R
C2 C 0.20282(6) -0.4576(3) 0.23773(17) 0.0578(5) Uani 1 1 d .
H2A H 0.2066 -0.5834 0.2225 0.069 Uiso 1 1 calc R
C3 C 0.18734(6) -0.3340(3) 0.16404(15) 0.0545(5) Uani 1 1 d .
H3A H 0.1803 -0.3760 0.0988 0.065 Uiso 1 1 calc R
C15 C -0.06165(6) -0.5878(3) 0.09058(16) 0.0643(6) Uani 1 1 d .
H15A H -0.0561 -0.7135 0.0794 0.077 Uiso 1 1 calc R
C17 C -0.10773(6) -0.3470(4) 0.11375(17) 0.0702(6) Uani 1 1 d .
H17A H -0.1332 -0.3105 0.1182 0.084 Uiso 1 1 calc R
C16 C -0.09959(7) -0.5336(4) 0.09769(18) 0.0694(6) Uani 1 1 d .
H16A H -0.1195 -0.6228 0.0916 0.083 Uiso 1 1 calc R

loop_
_atom_site_aniso_label
_atom_site_aniso_U_11
_atom_site_aniso_U_22
_atom_site_aniso_U_33
_atom_site_aniso_U_23
_atom_site_aniso_U_13
_atom_site_aniso_U_12
S1 0.0436(3) 0.0508(3) 0.0510(3) -0.00454(19) 0.0136(2) -0.00646(18)
Cl1 0.0671(4) 0.0805(4) 0.0774(4) 0.0199(3) 0.0103(3) 0.0032(3)
N1 0.0400(8) 0.0548(9) 0.0605(10) 0.0011(7) 0.0109(7) 0.0006(7)
C9 0.0390(9) 0.0507(10) 0.0454(10) 0.0029(8) 0.0056(7) 0.0008(7)
N2 0.0415(8) 0.0572(9) 0.0524(9) 0.0008(7) 0.0065(7) 0.0021(7)
O1 0.0609(8) 0.0675(9) 0.0496(8) -0.0085(6) 0.0144(6) -0.0030(7)
C4 0.0344(8) 0.0491(9) 0.0506(10) -0.0078(8) 0.0111(7) -0.0050(7)
C8 0.0454(9) 0.0478(10) 0.0498(10) -0.0008(8) 0.0097(8) -0.0002(8)
C13 0.0387(9) 0.0582(11) 0.0446(10) 0.0023(8) 0.0052(7) -0.0001(8)
O2 0.0550(8) 0.0515(8) 0.0778(10) -0.0024(7) 0.0222(7) -0.0119(6)
C12 0.0505(10) 0.0507(11) 0.0605(12) -0.0059(9) 0.0102(9) -0.0044(8)
C7 0.0433(9) 0.0487(10) 0.0436(10) -0.0019(7) 0.0074(7) -0.0015(7)
C1 0.0354(8) 0.0583(11) 0.0601(12) 0.0028(9) 0.0117(8) -0.0029(8)
C10 0.0469(10) 0.0546(11) 0.0592(12) -0.0017(9) 0.0105(9) 0.0066(8)
C11 0.0567(11) 0.0491(10) 0.0662(13) -0.0085(9) 0.0087(9) 0.0037(9)
C5 0.0543(11) 0.0518(11) 0.0566(12) -0.0132(9) 0.0096(9) -0.0029(9)
C6 0.0518(11) 0.0680(13) 0.0497(11) -0.0109(9) 0.0072(9) -0.0024(9)
C18 0.0435(10) 0.0691(12) 0.0617(12) -0.0022(10) 0.0086(9) 0.0035(9)
C14 0.0471(10) 0.0610(12) 0.0619(13) 0.0041(9) 0.0101(9) 0.0011(8)
C2 0.0576(12) 0.0485(11) 0.0676(13) -0.0092(9) 0.0100(10) 0.0021(9)
C3 0.0550(11) 0.0546(11) 0.0538(11) -0.0128(9) 0.0081(9) -0.0037(9)
C15 0.0676(14) 0.0583(12) 0.0663(14) -0.0004(10) 0.0077(11) -0.0089(10)
C17 0.0380(10) 0.0953(18) 0.0774(15) 0.0059(13) 0.0094(10) -0.0034(10)
C16 0.0565(13) 0.0819(16) 0.0682(15) 0.0067(12) 0.0042(11) -0.0194(11)

loop_
_atom_type_symbol
_atom_type_description
_atom_type_scat_dispersion_real
_atom_type_scat_dispersion_imag
_atom_type_scat_source
C C 0.0033 0.0016 'International Tables Vol C Tables 4.2.6.8 and 6.1.1.4'
H H 0.0000 0.0000 'International Tables Vol C Tables 4.2.6.8 and 6.1.1.4'
N N 0.0061 0.0033 'International Tables Vol C Tables 4.2.6.8 and 6.1.1.4'
O O 0.0106 0.0060 'International Tables Vol C Tables 4.2.6.8 and 6.1.1.4'
S S 0.1246 0.1234 'International Tables Vol C Tables 4.2.6.8 and 6.1.1.4'
Cl Cl 0.1484 0.1585 'International Tables Vol C Tables 4.2.6.8 and 6.1.1.4'

loop_
_geom_angle_atom_site_label_1
_geom_angle_atom_site_label_2
_geom_angle_atom_site_label_3
_geom_angle
O1 S1 O2 118.92(9)
O1 S1 C4 107.88(8)
O2 S1 C4 108.72(8)
O1 S1 C7 107.98(9)
O2 S1 C7 107.46(8)
C4 S1 C7 105.04(8)
N2 N1 C9 113.58(16)
C8 C9 C10 120.11(17)
C8 C9 N1 115.66(16)
C10 C9 N1 124.22(16)
N1 N2 C13 114.24(16)
C3 C4 C5 120.49(18)
C3 C4 S1 119.31(14)
C5 C4 S1 120.20(14)
C7 C8 C9 119.10(17)
C7 C8 H8A 120.5
C9 C8 H8A 120.5
C18 C13 C14 120.40(18)
C18 C13 N2 115.26(17)
C14 C13 N2 124.34(16)
C11 C12 C7 119.09(18)
C11 C12 H12A 120.5
C7 C12 H12A 120.5
C8 C7 C12 121.10(17)
C8 C7 S1 119.47(14)
C12 C7 S1 119.35(14)
C2 C1 C6 121.35(19)
C2 C1 Cl1 118.81(16)
C6 C1 Cl1 119.81(16)
C11 C10 C9 120.03(18)
C11 C10 H10A 120.0
C9 C10 H10A 120.0
C10 C11 C12 120.56(18)
C10 C11 H11A 119.7
C12 C11 H11A 119.7
C6 C5 C4 119.54(18)
C6 C5 H5A 120.2
C4 C5 H5A 120.2
C5 C6 C1 119.47(18)
C5 C6 H6A 120.3
C1 C6 H6A 120.3
C17 C18 C13 119.6(2)
C17 C18 H18A 120.2
C13 C18 H18A 120.2
C15 C14 C13 119.66(19)
C15 C14 H14A 120.2
C13 C14 H14A 120.2
C1 C2 C3 119.45(18)
C1 C2 H2A 120.3
C3 C2 H2A 120.3
C2 C3 C4 119.66(18)
C2 C3 H3A 120.2
C4 C3 H3A 120.2
C14 C15 C16 120.2(2)
C14 C15 H15A 119.9
C16 C15 H15A 119.9
C16 C17 C18 120.4(2)
C16 C17 H17A 119.8
C18 C17 H17A 119.8
C17 C16 C15 119.7(2)
C17 C16 H16A 120.1
C15 C16 H16A 120.1

loop_
_geom_bond_atom_site_label_1
_geom_bond_atom_site_label_2
_geom_bond_distance
S1 O1 1.4344(14)
S1 O2 1.4381(13)
S1 C4 1.7629(19)
S1 C7 1.7662(19)
Cl1 C1 1.733(2)
N1 N2 1.253(2)
N1 C9 1.428(2)
C9 C8 1.386(2)
C9 C10 1.392(3)
N2 C13 1.430(2)
C4 C3 1.384(3)
C4 C5 1.387(2)
C8 C7 1.386(2)
C8 H8A 0.9300
C13 C18 1.379(3)
C13 C14 1.384(3)
C12 C11 1.384(3)
C12 C7 1.387(2)
C12 H12A 0.9300
C1 C2 1.373(3)
C1 C6 1.378(3)
C10 C11 1.376(3)
C10 H10A 0.9300
C11 H11A 0.9300
C5 C6 1.374(3)
C5 H5A 0.9300
C6 H6A 0.9300
C18 C17 1.378(3)
C18 H18A 0.9300
C14 C15 1.376(3)
C14 H14A 0.9300
C2 C3 1.376(3)
C2 H2A 0.9300
C3 H3A 0.9300
C15 C16 1.387(3)
C15 H15A 0.9300
C17 C16 1.378(3)
C17 H17A 0.9300
C16 H16A 0.9300

loop_
_geom_torsion_atom_site_label_1
_geom_torsion_atom_site_label_2
_geom_torsion_atom_site_label_3
_geom_torsion_atom_site_label_4
_geom_torsion
N2 N1 C9 C8 -173.67(16)
N2 N1 C9 C10 6.9(3)
C9 N1 N2 C13 179.88(14)
O1 S1 C4 C3 -4.56(17)
O2 S1 C4 C3 -134.79(15)
C7 S1 C4 C3 110.43(15)
O1 S1 C4 C5 174.73(14)
O2 S1 C4 C5 44.50(16)
C7 S1 C4 C5 -70.28(16)
C10 C9 C8 C7 -1.0(3)
N1 C9 C8 C7 179.51(15)
N1 N2 C13 C18 179.34(17)
N1 N2 C13 C14 -1.5(3)
C9 C8 C7 C12 1.3(3)
C9 C8 C7 S1 -175.40(14)
C11 C12 C7 C8 -1.0(3)
C11 C12 C7 S1 175.62(15)
O1 S1 C7 C8 47.49(17)
O2 S1 C7 C8 176.91(14)
C4 S1 C7 C8 -67.43(16)
O1 S1 C7 C12 -129.22(16)
O2 S1 C7 C12 0.20(18)
C4 S1 C7 C12 115.86(16)
C8 C9 C10 C11 0.6(3)
N1 C9 C10 C11 -179.98(17)
C9 C10 C11 C12 -0.4(3)
C7 C12 C11 C10 0.6(3)
C3 C4 C5 C6 -2.0(3)
S1 C4 C5 C6 178.70(14)
C4 C5 C6 C1 0.9(3)
C2 C1 C6 C5 1.1(3)
Cl1 C1 C6 C5 -176.73(14)
C14 C13 C18 C17 0.0(3)
N2 C13 C18 C17 179.23(17)
C18 C13 C14 C15 0.0(3)
N2 C13 C14 C15 -179.09(18)
C6 C1 C2 C3 -1.9(3)
Cl1 C1 C2 C3 175.94(15)
C1 C2 C3 C4 0.7(3)
C5 C4 C3 C2 1.2(3)
S1 C4 C3 C2 -179.50(15)
C13 C14 C15 C16 -0.2(3)
C13 C18 C17 C16 0.1(3)
C18 C17 C16 C15 -0.3(4)
C14 C15 C16 C17 0.4(3)
